data_2219307
loop_
_publ_author_name
'Li, Kao-Zhen'
'Chen, Yu-Ting'
'Zhao, Chuan-Wen'
'Wei, Guo-Dong'
'He, Qing-Peng'

_publ_section_title
;
 1,5-Bis(4-bromophenyl)-3-phenylpentane-1,5-dione
;
_journal_coeditor_code CV2434
_journal_issue 9
_journal_name_full 'Acta Crystallographica Section E'
_journal_page_first o1665
_journal_paper_doi 10.1107/S1600536808023970
_journal_volume 64
_journal_year 2008
_chemical_formula_iupac 'C23 H18 Br2 O2'
_chemical_formula_moiety 'C23 H18 Br2 O2'
_chemical_formula_sum 'C23 H18 Br2 O2'
_chemical_formula_weight 486.19
_chemical_name_systematic
;
1,5-Bis(4-bromophenyl)-3-phenylpentane-1,5-dione
;
_space_group_IT_number 14
_symmetry_cell_setting monoclinic
_symmetry_space_group_name_Hall '-P 2ybc'
_symmetry_space_group_name_H-M 'P 1 21/c 1'
_atom_sites_solution_hydrogens geom
_atom_sites_solution_primary direct
_atom_sites_solution_secondary difmap
_audit_creation_method SHELXL97
_cell_angle_alpha 90.00
_cell_angle_beta 112.020(2)
_cell_angle_gamma 90.00
_cell_formula_units_Z 8
_cell_length_a 26.460(3)
_cell_length_b 6.2080(17)
_cell_length_c 26.320(3)
_cell_measurement_reflns_used 3565
_cell_measurement_temperature 298(2)
_cell_measurement_theta_max 23.968
_cell_measurement_theta_min 2.493
_cell_volume 4008.0(13)
_computing_cell_refinement 'SAINT (Siemens, 1996)'
_computing_data_collection 'SMART (Siemens, 1996)'
_computing_data_reduction 'SAINT (Siemens, 1996)'
_computing_molecular_graphics 'SHELXTL (Sheldrick, 2008)'
_computing_publication_material 'SHELXTL (Sheldrick, 2008)'
_computing_structure_refinement 'SHELXL97 (Sheldrick, 2008)'
_computing_structure_solution 'SHELXS97 (Sheldrick, 2008)'
_diffrn_ambient_temperature 298(2)
_diffrn_measured_fraction_theta_full 0.983
_diffrn_measured_fraction_theta_max 0.983
_diffrn_measurement_device_type 'Siemens SMART CCD area-detector'
_diffrn_measurement_method '\f and \w'
_diffrn_radiation_monochromator graphite
_diffrn_radiation_source 'fine-focus sealed tube'
_diffrn_radiation_type MoK\a
_diffrn_radiation_wavelength 0.71073
_diffrn_reflns_av_R_equivalents 0.1139
_diffrn_reflns_av_sigmaI/netI 0.1492
_diffrn_reflns_limit_h_max 31
_diffrn_reflns_limit_h_min -31
_diffrn_reflns_limit_k_max 7
_diffrn_reflns_limit_k_min -7
_diffrn_reflns_limit_l_max 25
_diffrn_reflns_limit_l_min -31
_diffrn_reflns_number 18598
_diffrn_reflns_theta_full 25.01
_diffrn_reflns_theta_max 25.01
_diffrn_reflns_theta_min 1.56
_exptl_absorpt_coefficient_mu 4.060
_exptl_absorpt_correction_T_max 0.5286
_exptl_absorpt_correction_T_min 0.2935
_exptl_absorpt_correction_type multi-scan
_exptl_absorpt_process_details '(SADABS; Sheldrick, 1996)'
_exptl_crystal_colour colourless
_exptl_crystal_density_diffrn 1.611
_exptl_crystal_density_method 'not measured'
_exptl_crystal_description needle
_exptl_crystal_F_000 1936
_exptl_crystal_size_max 0.40
_exptl_crystal_size_mid 0.35
_exptl_crystal_size_min 0.18
_refine_diff_density_max 0.984
_refine_diff_density_min -1.007
_refine_ls_extinction_method none
_refine_ls_goodness_of_fit_ref 0.926
_refine_ls_hydrogen_treatment constr
_refine_ls_matrix_type full
_refine_ls_number_parameters 487
_refine_ls_number_reflns 6974
_refine_ls_number_restraints 0
_refine_ls_restrained_S_all 0.926
_refine_ls_R_factor_all 0.1772
_refine_ls_R_factor_gt 0.0986
_refine_ls_shift/su_max 0.003
_refine_ls_shift/su_mean 0.000
_refine_ls_structure_factor_coef Fsqd
_refine_ls_weighting_details 'calc w = 1/[\s^2^(Fo^2^)+(0.1338P)^2^+45.7826P] where P=(Fo^2^+2Fc^2^)/3'
_refine_ls_weighting_scheme calc
_refine_ls_wR_factor_gt 0.2574
_refine_ls_wR_factor_ref 0.3010
_reflns_number_gt 3492
_reflns_number_total 6974
_reflns_threshold_expression I>2\s(I)
_cod_data_source_file cv2434.cif
_cod_data_source_block I
_cod_original_cell_volume 4008.0(12)
_cod_original_sg_symbol_H-M 'P 21/c'
_cod_database_code 2219307
_cod_database_fobs_code 2219307

loop_
_symmetry_equiv_pos_as_xyz
'x, y, z'
'-x, y+1/2, -z+1/2'
'-x, -y, -z'
'x, -y-1/2, z-1/2'

loop_
_atom_site_type_symbol
_atom_site_label
_atom_site_fract_x
_atom_site_fract_y
_atom_site_fract_z
_atom_site_U_iso_or_equiv
_atom_site_adp_type
_atom_site_calc_flag
_atom_site_refinement_flags
_atom_site_occupancy
Br Br1 0.73025(7) 0.3535(3) 0.61892(7) 0.0740(6) Uani d . 1
Br Br2 0.37401(6) 0.3627(3) 0.99418(7) 0.0764(6) Uani d . 1
Br Br3 1.11853(7) 0.2623(3) 0.50238(7) 0.0784(6) Uani d . 1
Br Br4 0.74151(7) 0.2505(3) 0.84625(8) 0.0806(6) Uani d . 1
O O1 0.6129(4) 1.0109(15) 0.7515(4) 0.057(3) Uani d . 1
O O2 0.5077(4) 0.9997(15) 0.8761(5) 0.066(3) Uani d . 1
O O3 1.0173(4) 0.9354(15) 0.6476(4) 0.054(2) Uani d . 1
O O4 0.9006(4) 0.9293(17) 0.7644(4) 0.061(3) Uani d . 1
C C1 0.5691(4) 0.8137(19) 0.8217(5) 0.042(3) Uani d . 1
H H1 0.5509 0.9501 0.8068 0.050 Uiso calc R 1
C C2 0.6216(5) 0.8633(19) 0.8677(5) 0.039(3) Uani d . 1
C C3 0.6304(5) 1.060(2) 0.8947(6) 0.051(3) Uani d . 1
H H3 0.6032 1.1641 0.8831 0.062 Uiso calc R 1
C C4 0.6795(6) 1.106(2) 0.9395(6) 0.062(4) Uani d . 1
H H4 0.6842 1.2385 0.9572 0.074 Uiso calc R 1
C C5 0.7200(6) 0.954(3) 0.9566(6) 0.062(4) Uani d . 1
H H5 0.7524 0.9827 0.9859 0.074 Uiso calc R 1
C C6 0.7125(6) 0.760(3) 0.9303(7) 0.063(4) Uani d . 1
H H6 0.7406 0.6597 0.9412 0.076 Uiso calc R 1
C C7 0.6646(5) 0.709(2) 0.8883(5) 0.046(3) Uani d . 1
H H7 0.6600 0.5724 0.8730 0.056 Uiso calc R 1
C C8 0.5795(6) 0.690(2) 0.7748(5) 0.051(3) Uani d . 1
H H8A 0.5972 0.5545 0.7891 0.061 Uiso calc R 1
H H8B 0.5447 0.6586 0.7459 0.061 Uiso calc R 1
C C9 0.6137(5) 0.811(2) 0.7511(5) 0.041(3) Uani d . 1
C C10 0.6433(5) 0.6958(19) 0.7214(5) 0.042(3) Uani d . 1
C C11 0.6838(5) 0.806(2) 0.7098(5) 0.046(3) Uani d . 1
H H11 0.6935 0.9453 0.7227 0.056 Uiso calc R 1
C C12 0.7098(5) 0.703(2) 0.6782(6) 0.055(4) Uani d . 1
H H12 0.7370 0.7732 0.6702 0.065 Uiso calc R 1
C C13 0.6944(5) 0.495(2) 0.6594(5) 0.045(3) Uani d . 1
C C14 0.6569(5) 0.382(2) 0.6730(5) 0.047(3) Uani d . 1
H H14 0.6493 0.2386 0.6624 0.056 Uiso calc R 1
C C15 0.6303(5) 0.4833(18) 0.7029(5) 0.041(3) Uani d . 1
H H15 0.6035 0.4095 0.7109 0.049 Uiso calc R 1
C C16 0.5308(5) 0.6795(19) 0.8409(5) 0.042(3) Uani d . 1
H H16A 0.5016 0.6213 0.8091 0.051 Uiso calc R 1
H H16B 0.5509 0.5594 0.8628 0.051 Uiso calc R 1
C C17 0.5065(4) 0.814(2) 0.8747(5) 0.037(3) Uani d . 1
C C18 0.4766(4) 0.6866(18) 0.9039(5) 0.035(3) Uani d . 1
C C19 0.4594(4) 0.4805(19) 0.8945(5) 0.039(3) Uani d . 1
H H19 0.4697 0.3999 0.8702 0.046 Uiso calc R 1
C C20 0.4277(5) 0.383(2) 0.9188(5) 0.047(3) Uani d . 1
H H20 0.4145 0.2439 0.9091 0.056 Uiso calc R 1
C C21 0.4159(5) 0.496(2) 0.9581(5) 0.049(4) Uani d . 1
C C22 0.4335(5) 0.707(2) 0.9716(6) 0.055(4) Uani d . 1
H H22 0.4253 0.7816 0.9982 0.066 Uiso calc R 1
C C23 0.4636(5) 0.802(2) 0.9445(5) 0.044(3) Uani d . 1
H H23 0.4755 0.9436 0.9529 0.053 Uiso calc R 1
C C24 0.9374(4) 0.761(2) 0.6852(5) 0.038(3) Uani d . 1
H H24 0.9624 0.8706 0.7080 0.046 Uiso calc R 1
C C25 0.8896(4) 0.8805(19) 0.6407(5) 0.038(3) Uani d . 1
C C26 0.8384(5) 0.781(2) 0.6185(6) 0.054(4) Uani d . 1
H H26 0.8325 0.6467 0.6310 0.065 Uiso calc R 1
C C27 0.7960(6) 0.888(3) 0.5768(6) 0.066(4) Uani d . 1
H H27 0.7617 0.8256 0.5618 0.079 Uiso calc R 1
C C28 0.8050(6) 1.079(3) 0.5588(6) 0.064(4) Uani d . 1
H H28 0.7770 1.1436 0.5298 0.076 Uiso calc R 1
C C29 0.8540(7) 1.186(2) 0.5814(7) 0.071(5) Uani d . 1
H H29 0.8589 1.3230 0.5698 0.085 Uiso calc R 1
C C30 0.8965(6) 1.0765(19) 0.6230(6) 0.051(3) Uani d . 1
H H30 0.9304 1.1429 0.6386 0.062 Uiso calc R 1
C C31 0.9696(4) 0.6227(19) 0.6584(5) 0.039(3) Uani d . 1
H H31A 0.9914 0.5190 0.6853 0.047 Uiso calc R 1
H H31B 0.9436 0.5421 0.6284 0.047 Uiso calc R 1
C C32 1.0069(5) 0.742(2) 0.6365(5) 0.044(3) Uani d . 1
C C33 1.0324(4) 0.624(2) 0.6030(5) 0.040(3) Uani d . 1
C C34 1.0175(5) 0.418(2) 0.5843(5) 0.045(3) Uani d . 1
H H34 0.9897 0.3489 0.5915 0.054 Uiso calc R 1
C C35 1.0436(5) 0.314(2) 0.5549(6) 0.053(4) Uani d . 1
H H35 1.0339 0.1731 0.5430 0.064 Uiso calc R 1
C C36 1.0838(5) 0.415(2) 0.5429(5) 0.047(3) Uani d . 1
C C37 1.1004(5) 0.618(3) 0.5617(5) 0.056(4) Uani d . 1
H H37 1.1283 0.6854 0.5544 0.067 Uiso calc R 1
C C38 1.0745(5) 0.719(2) 0.5920(5) 0.049(3) Uani d . 1
H H38 1.0859 0.8565 0.6055 0.058 Uiso calc R 1
C C39 0.9204(5) 0.617(2) 0.7231(5) 0.043(3) Uani d . 1
H H39A 0.8965 0.5048 0.7014 0.051 Uiso calc R 1
H H39B 0.9526 0.5479 0.7491 0.051 Uiso calc R 1
C C40 0.8916(4) 0.738(2) 0.7544(5) 0.043(3) Uani d . 1
C C41 0.8558(4) 0.6114(19) 0.7764(5) 0.039(3) Uani d . 1
C C42 0.8393(5) 0.403(2) 0.7599(5) 0.046(3) Uani d . 1
H H42 0.8515 0.3319 0.7356 0.055 Uiso calc R 1
C C43 0.8043(5) 0.301(2) 0.7804(5) 0.047(3) Uani d . 1
H H43 0.7928 0.1610 0.7694 0.057 Uiso calc R 1
C C44 0.7867(5) 0.405(2) 0.8165(6) 0.049(3) Uani d . 1
C C45 0.8037(6) 0.611(2) 0.8350(6) 0.059(4) Uani d . 1
H H45 0.7932 0.6777 0.8611 0.071 Uiso calc R 1
C C46 0.8373(5) 0.713(2) 0.8129(5) 0.044(3) Uani d . 1
H H46 0.8477 0.8550 0.8229 0.053 Uiso calc R 1

loop_
_atom_site_aniso_label
_atom_site_aniso_U_11
_atom_site_aniso_U_22
_atom_site_aniso_U_33
_atom_site_aniso_U_12
_atom_site_aniso_U_13
_atom_site_aniso_U_23
Br1 0.0720(11) 0.0805(12) 0.0863(12) -0.0038(9) 0.0490(10) -0.0211(9)
Br2 0.0631(10) 0.1033(14) 0.0771(12) -0.0008(9) 0.0424(9) 0.0248(10)
Br3 0.0795(11) 0.1037(14) 0.0675(11) 0.0286(10) 0.0453(9) -0.0057(9)
Br4 0.0786(11) 0.0765(12) 0.1146(15) -0.0054(9) 0.0681(11) 0.0137(10)
O1 0.076(7) 0.046(6) 0.070(7) -0.008(5) 0.052(6) -0.014(5)
O2 0.061(6) 0.028(6) 0.115(9) 0.010(4) 0.041(6) -0.004(5)
O3 0.059(6) 0.050(6) 0.070(6) -0.014(4) 0.043(5) -0.010(5)
O4 0.081(7) 0.047(6) 0.069(7) -0.013(5) 0.045(6) -0.005(5)
C1 0.031(6) 0.035(7) 0.064(9) -0.008(5) 0.023(6) -0.016(6)
C2 0.041(7) 0.030(7) 0.056(8) 0.000(5) 0.028(6) -0.001(6)
C3 0.043(8) 0.047(9) 0.067(10) 0.001(6) 0.023(7) -0.008(7)
C4 0.065(10) 0.052(10) 0.070(11) -0.022(8) 0.028(9) -0.014(8)
C5 0.049(9) 0.077(12) 0.050(9) -0.013(8) 0.008(7) -0.004(8)
C6 0.057(9) 0.053(10) 0.082(11) -0.002(7) 0.029(9) 0.013(9)
C7 0.048(8) 0.040(8) 0.055(9) -0.007(6) 0.025(7) -0.002(6)
C8 0.070(9) 0.040(8) 0.042(8) -0.010(6) 0.020(7) -0.001(6)
C9 0.049(8) 0.037(9) 0.038(7) -0.003(6) 0.018(6) 0.001(6)
C10 0.040(7) 0.040(8) 0.044(8) -0.011(5) 0.013(6) -0.009(6)
C11 0.044(7) 0.035(8) 0.064(9) -0.004(5) 0.025(7) 0.008(6)
C12 0.056(8) 0.060(10) 0.059(9) 0.003(7) 0.035(7) 0.012(7)
C13 0.041(7) 0.044(8) 0.052(8) -0.005(6) 0.021(6) -0.003(6)
C14 0.057(8) 0.044(8) 0.043(8) -0.006(6) 0.023(7) -0.004(6)
C15 0.049(7) 0.030(7) 0.045(8) -0.017(6) 0.019(6) 0.002(6)
C16 0.042(7) 0.040(8) 0.051(8) 0.003(5) 0.024(6) 0.006(6)
C17 0.027(6) 0.034(8) 0.040(7) 0.001(5) 0.001(5) -0.003(5)
C18 0.030(6) 0.038(8) 0.034(7) 0.004(5) 0.010(5) -0.001(5)
C19 0.036(7) 0.035(8) 0.045(8) -0.005(5) 0.015(6) -0.012(6)
C20 0.055(8) 0.040(8) 0.043(8) -0.014(6) 0.016(7) -0.004(6)
C21 0.030(7) 0.072(10) 0.046(8) 0.001(6) 0.016(6) 0.018(7)
C22 0.061(9) 0.056(10) 0.058(9) -0.002(7) 0.035(8) -0.022(7)
C23 0.045(7) 0.048(8) 0.042(7) -0.012(6) 0.019(6) -0.014(6)
C24 0.025(6) 0.039(7) 0.053(8) -0.001(5) 0.018(6) -0.003(6)
C25 0.032(6) 0.042(8) 0.049(8) -0.002(5) 0.026(6) 0.002(6)
C26 0.044(8) 0.052(9) 0.062(9) 0.003(6) 0.017(7) 0.005(7)
C27 0.045(8) 0.097(14) 0.047(9) 0.010(8) 0.007(7) -0.017(9)
C28 0.059(10) 0.063(11) 0.070(11) 0.042(8) 0.025(9) 0.026(9)
C29 0.097(13) 0.040(9) 0.084(12) 0.025(9) 0.044(11) 0.010(8)
C30 0.061(9) 0.025(7) 0.069(10) 0.008(6) 0.025(8) 0.010(6)
C31 0.031(6) 0.037(7) 0.049(8) -0.001(5) 0.016(6) 0.007(6)
C32 0.050(8) 0.033(8) 0.046(8) -0.020(6) 0.015(6) -0.012(6)
C33 0.031(6) 0.042(8) 0.048(8) 0.003(5) 0.016(6) 0.013(6)
C34 0.048(7) 0.042(8) 0.059(9) 0.010(6) 0.035(7) 0.001(6)
C35 0.060(9) 0.047(9) 0.058(9) 0.011(7) 0.029(7) 0.004(7)
C36 0.043(7) 0.065(10) 0.040(8) 0.021(7) 0.024(6) 0.003(7)
C37 0.045(8) 0.083(11) 0.052(9) -0.015(7) 0.032(7) -0.019(8)
C38 0.041(7) 0.056(9) 0.055(8) -0.017(6) 0.024(7) -0.009(7)
C39 0.042(7) 0.047(8) 0.049(8) 0.011(6) 0.030(6) 0.011(6)
C40 0.029(6) 0.056(10) 0.047(8) 0.011(6) 0.016(6) 0.018(7)
C41 0.035(6) 0.032(7) 0.062(8) 0.005(5) 0.031(6) 0.005(6)
C42 0.049(8) 0.043(8) 0.049(8) 0.006(6) 0.024(7) 0.000(6)
C43 0.052(8) 0.040(8) 0.057(9) -0.006(6) 0.029(7) -0.003(6)
C44 0.045(7) 0.046(9) 0.063(9) 0.007(6) 0.028(7) 0.024(7)
C45 0.069(9) 0.055(10) 0.067(10) 0.011(7) 0.043(8) 0.013(8)
C46 0.056(8) 0.031(8) 0.046(8) -0.002(6) 0.021(7) -0.007(6)

loop_
_atom_type_symbol
_atom_type_description
_atom_type_scat_dispersion_real
_atom_type_scat_dispersion_imag
_atom_type_scat_source
C C 0.0033 0.0016 'International Tables Vol C Tables 4.2.6.8 and 6.1.1.4'
H H 0.0000 0.0000 'International Tables Vol C Tables 4.2.6.8 and 6.1.1.4'
O O 0.0106 0.0060 'International Tables Vol C Tables 4.2.6.8 and 6.1.1.4'
Br Br -0.2901 2.4595 'International Tables Vol C Tables 4.2.6.8 and 6.1.1.4'

loop_
_geom_angle_atom_site_label_1
_geom_angle_atom_site_label_2
_geom_angle_atom_site_label_3
_geom_angle
C2 C1 C16 111.9(11)
C2 C1 C8 110.8(9)
C16 C1 C8 109.1(9)
C2 C1 H1 108.3
C16 C1 H1 108.3
C8 C1 H1 108.3
C3 C2 C7 116.0(12)
C3 C2 C1 121.5(11)
C7 C2 C1 122.5(11)
C2 C3 C4 121.9(13)
C2 C3 H3 119.0
C4 C3 H3 119.0
C5 C4 C3 119.5(14)
C5 C4 H4 120.3
C3 C4 H4 120.3
C4 C5 C6 119.6(14)
C4 C5 H5 120.2
C6 C5 H5 120.2
C7 C6 C5 121.7(14)
C7 C6 H6 119.1
C5 C6 H6 119.1
C6 C7 C2 121.1(13)
C6 C7 H7 119.4
C2 C7 H7 119.4
C9 C8 C1 113.7(10)
C9 C8 H8A 108.8
C1 C8 H8A 108.8
C9 C8 H8B 108.8
C1 C8 H8B 108.8
H8A C8 H8B 107.7
O1 C9 C8 119.1(11)
O1 C9 C10 120.2(10)
C8 C9 C10 120.3(11)
C11 C10 C15 119.5(11)
C11 C10 C9 118.6(11)
C15 C10 C9 121.9(10)
C10 C11 C12 119.2(12)
C10 C11 H11 120.4
C12 C11 H11 120.4
C13 C12 C11 119.1(11)
C13 C12 H12 120.4
C11 C12 H12 120.4
C14 C13 C12 122.1(12)
C14 C13 Br1 118.3(10)
C12 C13 Br1 119.4(9)
C13 C14 C15 119.0(12)
C13 C14 H14 120.5
C15 C14 H14 120.5
C14 C15 C10 120.8(11)
C14 C15 H15 119.6
C10 C15 H15 119.6
C17 C16 C1 111.7(10)
C17 C16 H16A 109.3
C1 C16 H16A 109.3
C17 C16 H16B 109.3
C1 C16 H16B 109.3
H16A C16 H16B 107.9
O2 C17 C18 121.2(11)
O2 C17 C16 123.5(11)
C18 C17 C16 115.2(10)
C19 C18 C23 116.9(10)
C19 C18 C17 127.3(10)
C23 C18 C17 115.8(10)
C18 C19 C20 123.9(11)
C18 C19 H19 118.1
C20 C19 H19 118.1
C21 C20 C19 118.2(12)
C21 C20 H20 120.9
C19 C20 H20 120.9
C22 C21 C20 121.7(11)
C22 C21 Br2 119.0(10)
C20 C21 Br2 119.3(10)
C21 C22 C23 118.2(11)
C21 C22 H22 120.9
C23 C22 H22 120.9
C22 C23 C18 121.0(11)
C22 C23 H23 119.5
C18 C23 H23 119.5
C39 C24 C31 108.5(9)
C39 C24 C25 114.6(8)
C31 C24 C25 110.6(9)
C39 C24 H24 107.6
C31 C24 H24 107.6
C25 C24 H24 107.6
C30 C25 C26 119.5(12)
C30 C25 C24 121.1(11)
C26 C25 C24 119.4(11)
C25 C26 C27 118.6(14)
C25 C26 H26 120.7
C27 C26 H26 120.7
C28 C27 C26 120.2(15)
C28 C27 H27 119.9
C26 C27 H27 119.9
C27 C28 C29 122.7(14)
C27 C28 H28 118.7
C29 C28 H28 118.7
C28 C29 C30 116.8(14)
C28 C29 H29 121.6
C30 C29 H29 121.6
C25 C30 C29 122.2(14)
C25 C30 H30 118.9
C29 C30 H30 118.9
C32 C31 C24 116.7(10)
C32 C31 H31A 108.1
C24 C31 H31A 108.1
C32 C31 H31B 108.1
C24 C31 H31B 108.1
H31A C31 H31B 107.3
O3 C32 C33 120.5(11)
O3 C32 C31 120.2(11)
C33 C32 C31 119.3(11)
C34 C33 C38 117.8(11)
C34 C33 C32 122.6(10)
C38 C33 C32 119.5(11)
C33 C34 C35 120.2(11)
C33 C34 H34 119.9
C35 C34 H34 119.9
C36 C35 C34 120.6(13)
C36 C35 H35 119.7
C34 C35 H35 119.7
C37 C36 C35 120.9(11)
C37 C36 Br3 120.4(9)
C35 C36 Br3 118.7(11)
C36 C37 C38 117.9(11)
C36 C37 H37 121.1
C38 C37 H37 121.1
C37 C38 C33 122.6(13)
C37 C38 H38 118.7
C33 C38 H38 118.7
C40 C39 C24 113.4(10)
C40 C39 H39A 108.9
C24 C39 H39A 108.9
C40 C39 H39B 108.9
C24 C39 H39B 108.9
H39A C39 H39B 107.7
O4 C40 C41 121.7(11)
O4 C40 C39 120.1(11)
C41 C40 C39 118.1(12)
C42 C41 C46 119.6(10)
C42 C41 C40 122.5(11)
C46 C41 C40 117.8(11)
C41 C42 C43 118.9(11)
C41 C42 H42 120.5
C43 C42 H42 120.5
C44 C43 C42 120.4(12)
C44 C43 H43 119.8
C42 C43 H43 119.8
C43 C44 C45 122.0(11)
C43 C44 Br4 118.4(10)
C45 C44 Br4 119.4(10)
C46 C45 C44 117.0(12)
C46 C45 H45 121.5
C44 C45 H45 121.5
C45 C46 C41 122.1(12)
C45 C46 H46 119.0
C41 C46 H46 119.0

loop_
_geom_bond_atom_site_label_1
_geom_bond_atom_site_label_2
_geom_bond_distance
Br1 C13 1.889(12)
Br2 C21 1.900(11)
Br3 C36 1.902(11)
Br4 C44 1.914(11)
O1 C9 1.240(14)
O2 C17 1.156(13)
O3 C32 1.240(14)
O4 C40 1.223(15)
C1 C2 1.494(17)
C1 C16 1.536(15)
C1 C8 1.561(16)
C1 H1 0.9800
C2 C3 1.385(17)
C2 C7 1.427(17)
C3 C4 1.420(19)
C3 H3 0.9300
C4 C5 1.37(2)
C4 H4 0.9300
C5 C6 1.36(2)
C5 H5 0.9300
C6 C7 1.37(2)
C6 H6 0.9300
C7 H7 0.9300
C8 C9 1.481(16)
C8 H8A 0.9700
C8 H8B 0.9700
C9 C10 1.482(16)
C10 C11 1.398(15)
C10 C15 1.403(16)
C11 C12 1.418(17)
C11 H11 0.9300
C12 C13 1.384(18)
C12 H12 0.9300
C13 C14 1.371(16)
C14 C15 1.389(16)
C14 H14 0.9300
C15 H15 0.9300
C16 C17 1.527(16)
C16 H16A 0.9700
C16 H16B 0.9700
C17 C18 1.514(16)
C18 C19 1.349(16)
C18 C23 1.434(15)
C19 C20 1.372(16)
C19 H19 0.9300
C20 C21 1.381(17)
C20 H20 0.9300
C21 C22 1.387(19)
C22 C23 1.386(17)
C22 H22 0.9300
C23 H23 0.9300
C24 C39 1.526(15)
C24 C31 1.556(15)
C24 C25 1.553(16)
C24 H24 0.9800
C25 C30 1.340(16)
C25 C26 1.403(17)
C26 C27 1.41(2)
C26 H26 0.9300
C27 C28 1.33(2)
C27 H27 0.9300
C28 C29 1.38(2)
C28 H28 0.9300
C29 C30 1.42(2)
C29 H29 0.9300
C30 H30 0.9300
C31 C32 1.511(15)
C31 H31A 0.9700
C31 H31B 0.9700
C32 C33 1.488(16)
C33 C34 1.375(17)
C33 C38 1.384(15)
C34 C35 1.377(16)
C34 H34 0.9300
C35 C36 1.370(17)
C35 H35 0.9300
C36 C37 1.363(19)
C37 C38 1.382(16)
C37 H37 0.9300
C38 H38 0.9300
C39 C40 1.516(16)
C39 H39A 0.9700
C39 H39B 0.9700
C40 C41 1.503(15)
C41 C42 1.384(17)
C41 C46 1.385(15)
C42 C43 1.384(16)
C42 H42 0.9300
C43 C44 1.369(17)
C43 H43 0.9300
C44 C45 1.38(2)
C45 C46 1.383(17)
C45 H45 0.9300
C46 H46 0.9300

loop_
_cod_related_entry_id
_cod_related_entry_database
_cod_related_entry_code
1 ChemSpider 24740523
